data_4085488
loop_
_publ_author_name
'Hill, Michael S.'
'MacDougall, Dugald J.'
'Kociok-K\"ohn, Gabriele'
'Mahon, Mary F.'
'Weetman, Catherine'

_publ_section_title
;
 Kinetically Directed Reactivity of Magnesium Dihydropyridides with
 Organoisocyanates
;
_journal_issue 11
_journal_name_full Organometallics
_journal_page_first 2590
_journal_paper_doi 10.1021/om5012374
_journal_volume 34
_journal_year 2015
_chemical_formula_sum 'C52 H69 Mg N5 O'
_chemical_formula_weight 804.43
_chemical_name_systematic
; 
 ? 
;
_space_group_IT_number 14
_symmetry_cell_setting monoclinic
_symmetry_space_group_name_Hall '-P 2ybc'
_symmetry_space_group_name_H-M 'P 1 21/c 1'
_atom_sites_solution_hydrogens geom
_atom_sites_solution_primary direct
_atom_sites_solution_secondary difmap
_audit_creation_method SHELXL-97
_cell_angle_alpha 90.00
_cell_angle_beta 91.014(1)
_cell_angle_gamma 90.00
_cell_formula_units_Z 4
_cell_length_a 13.3560(3)
_cell_length_b 17.4416(2)
_cell_length_c 20.6267(4)
_cell_measurement_reflns_used 58856
_cell_measurement_temperature 150(2)
_cell_measurement_theta_max 27.485
_cell_measurement_theta_min 2.910
_cell_volume 4804.24(15)
_computing_cell_refinement 'HKL Scalepack (Otwinowski & Minor 1997)'
_computing_data_collection 'Collect (Bruker AXS BV 1997-2004)'
_computing_data_reduction 'Denzo & Scalepack (Otwinowski, Minor 1997)'
_computing_molecular_graphics 'ORTEX (P.McArdle 1995)'
_computing_publication_material 'SHELXL-97/2 (Sheldrick 1997)'
_computing_structure_refinement 'SHELXL-97/2 (Sheldrick 1997)'
_computing_structure_solution 'SHELXS-97 (Sheldrick 1990)'
_diffrn_ambient_temperature 150(2)
_diffrn_measured_fraction_theta_full 0.995
_diffrn_measured_fraction_theta_max 0.995
_diffrn_measurement_device_type '95mm CCD camera on \k-goniostat'
_diffrn_measurement_method CCD
_diffrn_radiation_monochromator 'horizonally mounted graphite crystal'
_diffrn_radiation_source 'fine-focus sealed tube'
_diffrn_radiation_type MoK\a
_diffrn_radiation_wavelength 0.71073
_diffrn_reflns_av_R_equivalents 0.0679
_diffrn_reflns_av_sigmaI/netI 0.0497
_diffrn_reflns_limit_h_max 17
_diffrn_reflns_limit_h_min -17
_diffrn_reflns_limit_k_max 22
_diffrn_reflns_limit_k_min -22
_diffrn_reflns_limit_l_max 26
_diffrn_reflns_limit_l_min -26
_diffrn_reflns_number 78826
_diffrn_reflns_theta_full 27.50
_diffrn_reflns_theta_max 27.50
_diffrn_reflns_theta_min 3.64
_exptl_absorpt_coefficient_mu 0.078
_exptl_absorpt_correction_T_max 0.991
_exptl_absorpt_correction_T_min 0.931
_exptl_absorpt_correction_type multi-scan
_exptl_absorpt_process_details
;
multi-scan from symmetry-related measurements 
 Sortav (Blessing 1995)
;
_exptl_crystal_colour colorless
_exptl_crystal_density_diffrn 1.112
_exptl_crystal_density_method 'not measured'
_exptl_crystal_description block
_exptl_crystal_F_000 1744
_exptl_crystal_size_max 0.20
_exptl_crystal_size_mid 0.15
_exptl_crystal_size_min 0.15
_refine_diff_density_max 0.234
_refine_diff_density_min -0.262
_refine_diff_density_rms 0.048
_refine_ls_extinction_coef 0.0068(10)
_refine_ls_extinction_expression Fc^*^=kFc[1+0.001xFc^2^\l^3^/sin(2\q)]^-1/4^
_refine_ls_extinction_method SHELXL
_refine_ls_goodness_of_fit_ref 1.031
_refine_ls_hydrogen_treatment constr
_refine_ls_matrix_type full
_refine_ls_number_parameters 545
_refine_ls_number_reflns 10989
_refine_ls_number_restraints 0
_refine_ls_restrained_S_all 1.031
_refine_ls_R_factor_all 0.1001
_refine_ls_R_factor_gt 0.0520
_refine_ls_shift/su_max 0.000
_refine_ls_shift/su_mean 0.000
_refine_ls_structure_factor_coef Fsqd
_refine_ls_weighting_details 'calc w=1/[\s^2^(Fo^2^)+(0.0800P)^2^+1.0647P] where P=(Fo^2^+2Fc^2^)/3'
_refine_ls_weighting_scheme calc
_refine_ls_wR_factor_gt 0.1314
_refine_ls_wR_factor_ref 0.1603
_reflns_number_gt 6859
_reflns_number_total 10989
_reflns_threshold_expression >2sigma(I)
_cod_data_source_file om5012374_si_001.cif
_cod_data_source_block h10msh28_Cpd-2
_cod_depositor_comments
;
The following automatic conversions were performed:

'_symmetry_cell_setting' value 'Monoclinic' changed to 'monoclinic'
according to
/usr/data/users/saulius/crontab/automatic-downloads/rss-feeds/ACS/lib/dictionaries/cif_core.dic
dictionary named 'cif_core.dic' version 2.4.2 from 2011-04-26.

Automatic conversion script
Id: cif_fix_values 3008 2015-01-20 13:52:24Z robertas 

 Adding full bibliography for 4085488--4085492.cif.
;
_cod_original_sg_symbol_H-M P21/c
_cod_database_code 4085488

loop_
_symmetry_equiv_pos_as_xyz
'x, y, z'
'-x, y+1/2, -z+1/2'
'-x, -y, -z'
'x, -y-1/2, z-1/2'

loop_
_atom_site_label
_atom_site_type_symbol
_atom_site_fract_x
_atom_site_fract_y
_atom_site_fract_z
_atom_site_U_iso_or_equiv
_atom_site_adp_type
_atom_site_occupancy
_atom_site_symmetry_multiplicity
_atom_site_calc_flag
_atom_site_refinement_flags
Mg1 Mg 0.26783(4) 0.00278(3) 0.24573(3) 0.02866(16) Uani 1 1 d .
O2 O 0.15382(9) 0.06715(7) 0.24634(6) 0.0336(3) Uani 1 1 d .
N1 N 0.36330(11) 0.00092(8) 0.16884(7) 0.0315(3) Uani 1 1 d .
N2 N 0.38083(11) 0.00427(8) 0.31461(7) 0.0310(3) Uani 1 1 d .
N3 N 0.09069(12) 0.13602(9) 0.16006(7) 0.0382(4) Uani 1 1 d .
N4 N -0.01820(11) 0.08158(8) 0.23063(7) 0.0329(3) Uani 1 1 d .
N5 N 0.21145(11) -0.11093(8) 0.25638(7) 0.0352(4) Uani 1 1 d .
C1 C 0.50532(16) -0.06729(12) 0.11935(10) 0.0438(5) Uani 1 1 d .
H1A H 0.4705 -0.0512 0.0794 0.066 Uiso 0.50 1 calc PR
H1B H 0.5098 -0.1234 0.1205 0.066 Uiso 0.50 1 calc PR
H1C H 0.5729 -0.0453 0.1206 0.066 Uiso 0.50 1 calc PR
H1D H 0.5649 -0.0954 0.1343 0.066 Uiso 0.50 1 calc PR
H1E H 0.5256 -0.0233 0.0932 0.066 Uiso 0.50 1 calc PR
H1F H 0.4626 -0.1013 0.0931 0.066 Uiso 0.50 1 calc PR
C2 C 0.44773(13) -0.03935(10) 0.17745(9) 0.0335(4) Uani 1 1 d .
C3 C 0.48925(14) -0.05841(10) 0.23830(9) 0.0361(4) Uani 1 1 d .
H3 H 0.5412 -0.0956 0.2374 0.043 Uiso 1 1 calc R
C4 C 0.46606(14) -0.03102(10) 0.30064(9) 0.0356(4) Uani 1 1 d .
C5 C 0.54585(16) -0.04304(14) 0.35228(11) 0.0523(6) Uani 1 1 d .
H5A H 0.5228 -0.0222 0.3936 0.078 Uiso 0.50 1 calc PR
H5B H 0.6074 -0.0167 0.3397 0.078 Uiso 0.50 1 calc PR
H5C H 0.5592 -0.0980 0.3571 0.078 Uiso 0.50 1 calc PR
H5D H 0.6034 -0.0691 0.3334 0.078 Uiso 0.50 1 calc PR
H5E H 0.5189 -0.0746 0.3872 0.078 Uiso 0.50 1 calc PR
H5F H 0.5670 0.0067 0.3698 0.078 Uiso 0.50 1 calc PR
C6 C 0.34270(14) 0.03439(10) 0.10654(8) 0.0351(4) Uani 1 1 d .
C7 C 0.40295(16) 0.09530(11) 0.08445(9) 0.0410(5) Uani 1 1 d .
C8 C 0.37728(19) 0.12930(12) 0.02497(10) 0.0514(6) Uani 1 1 d .
H8 H 0.4177 0.1697 0.0091 0.062 Uiso 1 1 calc R
C9 C 0.29577(19) 0.10603(13) -0.01089(10) 0.0549(6) Uani 1 1 d .
H9 H 0.2798 0.1305 -0.0509 0.066 Uiso 1 1 calc R
C10 C 0.23689(18) 0.04711(13) 0.01109(10) 0.0516(5) Uani 1 1 d .
H10 H 0.1802 0.0315 -0.0140 0.062 Uiso 1 1 calc R
C11 C 0.25889(16) 0.00972(11) 0.06971(9) 0.0412(5) Uani 1 1 d .
C12 C 0.49215(17) 0.12725(12) 0.12254(11) 0.0506(5) Uani 1 1 d .
H12 H 0.5041 0.0934 0.1611 0.061 Uiso 1 1 calc R
C13 C 0.4698(2) 0.20824(15) 0.14735(13) 0.0673(7) Uani 1 1 d .
H13A H 0.5264 0.2264 0.1741 0.101 Uiso 1 1 calc R
H13B H 0.4092 0.2072 0.1734 0.101 Uiso 1 1 calc R
H13C H 0.4597 0.2429 0.1104 0.101 Uiso 1 1 calc R
C14 C 0.58816(19) 0.12801(16) 0.08267(14) 0.0700(7) Uani 1 1 d .
H14A H 0.5799 0.1636 0.0462 0.105 Uiso 1 1 calc R
H14B H 0.6012 0.0763 0.0662 0.105 Uiso 1 1 calc R
H14C H 0.6446 0.1446 0.1102 0.105 Uiso 1 1 calc R
C15 C 0.19636(17) -0.05764(13) 0.09089(10) 0.0501(5) Uani 1 1 d .
H15 H 0.1995 -0.0590 0.1394 0.060 Uiso 1 1 calc R
C16 C 0.08640(18) -0.05249(15) 0.07097(14) 0.0689(7) Uani 1 1 d .
H16A H 0.0599 -0.0023 0.0834 0.103 Uiso 1 1 calc R
H16B H 0.0488 -0.0930 0.0927 0.103 Uiso 1 1 calc R
H16C H 0.0796 -0.0588 0.0239 0.103 Uiso 1 1 calc R
C17 C 0.2392(2) -0.13228(15) 0.0672(2) 0.0933(11) Uani 1 1 d .
H17A H 0.2339 -0.1343 0.0198 0.140 Uiso 1 1 calc R
H17B H 0.2019 -0.1751 0.0857 0.140 Uiso 1 1 calc R
H17C H 0.3098 -0.1359 0.0807 0.140 Uiso 1 1 calc R
C18 C 0.37053(13) 0.03733(11) 0.37832(8) 0.0339(4) Uani 1 1 d .
C19 C 0.33330(14) -0.00645(11) 0.42984(9) 0.0375(4) Uani 1 1 d .
C20 C 0.32058(16) 0.02913(13) 0.48949(9) 0.0452(5) Uani 1 1 d .
H20 H 0.2959 0.0001 0.5248 0.054 Uiso 1 1 calc R
C21 C 0.34308(17) 0.10553(13) 0.49852(10) 0.0504(5) Uani 1 1 d .
H21 H 0.3340 0.1288 0.5397 0.060 Uiso 1 1 calc R
C22 C 0.37860(16) 0.14789(12) 0.44792(10) 0.0484(5) Uani 1 1 d .
H22 H 0.3934 0.2006 0.4544 0.058 Uiso 1 1 calc R
C23 C 0.39350(15) 0.11535(11) 0.38725(10) 0.0406(5) Uani 1 1 d .
C24 C 0.30311(17) -0.09002(11) 0.42274(10) 0.0450(5) Uani 1 1 d .
H24 H 0.3188 -0.1066 0.3776 0.054 Uiso 1 1 calc R
C25 C 0.19064(19) -0.10002(15) 0.43222(13) 0.0655(7) Uani 1 1 d .
H25A H 0.1742 -0.0877 0.4771 0.098 Uiso 1 1 calc R
H25B H 0.1717 -0.1532 0.4228 0.098 Uiso 1 1 calc R
H25C H 0.1539 -0.0656 0.4028 0.098 Uiso 1 1 calc R
C26 C 0.3609(2) -0.14218(15) 0.46990(14) 0.0763(8) Uani 1 1 d .
H26A H 0.4329 -0.1363 0.4632 0.114 Uiso 1 1 calc R
H26B H 0.3416 -0.1956 0.4621 0.114 Uiso 1 1 calc R
H26C H 0.3452 -0.1280 0.5146 0.114 Uiso 1 1 calc R
C27 C 0.43121(17) 0.16495(12) 0.33237(11) 0.0508(5) Uani 1 1 d .
H27 H 0.4364 0.1322 0.2928 0.061 Uiso 1 1 calc R
C28 C 0.5358(2) 0.19789(18) 0.34827(17) 0.0854(9) Uani 1 1 d .
H28A H 0.5332 0.2278 0.3884 0.128 Uiso 1 1 calc R
H28B H 0.5570 0.2311 0.3127 0.128 Uiso 1 1 calc R
H28C H 0.5837 0.1558 0.3538 0.128 Uiso 1 1 calc R
C29 C 0.3572(2) 0.22971(13) 0.31741(13) 0.0640(7) Uani 1 1 d .
H29A H 0.2917 0.2079 0.3058 0.096 Uiso 1 1 calc R
H29B H 0.3817 0.2603 0.2811 0.096 Uiso 1 1 calc R
H29C H 0.3508 0.2624 0.3557 0.096 Uiso 1 1 calc R
C30 C 0.07411(14) 0.09172(9) 0.21627(8) 0.0300(4) Uani 1 1 d .
C31 C 0.01280(17) 0.14903(12) 0.11486(9) 0.0470(5) Uani 1 1 d .
H31 H -0.0483 0.1219 0.1197 0.056 Uiso 1 1 calc R
C32 C 0.0207(2) 0.19753(13) 0.06564(11) 0.0592(6) Uani 1 1 d .
H32 H -0.0347 0.2027 0.0364 0.071 Uiso 1 1 calc R
C33 C 0.1120(2) 0.24416(15) 0.05397(13) 0.0746(8) Uani 1 1 d .
H33A H 0.0942 0.2993 0.0535 0.090 Uiso 1 1 calc R
H33B H 0.1396 0.2309 0.0112 0.090 Uiso 1 1 calc R
C34 C 0.1887(2) 0.22944(13) 0.10583(12) 0.0599(6) Uani 1 1 d .
H34 H 0.2494 0.2579 0.1049 0.072 Uiso 1 1 calc R
C35 C 0.17739(16) 0.17910(11) 0.15313(10) 0.0440(5) Uani 1 1 d .
H35 H 0.2307 0.1721 0.1836 0.053 Uiso 1 1 calc R
C36 C -0.04630(13) 0.03964(10) 0.28563(9) 0.0339(4) Uani 1 1 d .
C37 C -0.10594(15) -0.02665(12) 0.27535(11) 0.0452(5) Uani 1 1 d .
C38 C -0.13750(17) -0.06728(13) 0.32927(14) 0.0586(6) Uani 1 1 d .
H38 H -0.1761 -0.1126 0.3232 0.070 Uiso 1 1 calc R
C39 C -0.1140(2) -0.04332(15) 0.39125(13) 0.0653(7) Uani 1 1 d .
H39 H -0.1354 -0.0724 0.4274 0.078 Uiso 1 1 calc R
C40 C -0.05974(18) 0.02278(14) 0.40086(11) 0.0551(6) Uani 1 1 d .
H40 H -0.0447 0.0392 0.4439 0.066 Uiso 1 1 calc R
C41 C -0.02619(15) 0.06626(11) 0.34882(9) 0.0390(4) Uani 1 1 d .
C42 C -0.13576(18) -0.04851(13) 0.20673(12) 0.0560(6) Uani 1 1 d .
H42 H -0.0774 -0.0376 0.1785 0.067 Uiso 1 1 calc R
C43 C -0.22316(19) 0.00212(16) 0.18315(14) 0.0702(7) Uani 1 1 d .
H43A H -0.2820 -0.0079 0.2096 0.105 Uiso 1 1 calc R
H43B H -0.2391 -0.0097 0.1377 0.105 Uiso 1 1 calc R
H43C H -0.2042 0.0562 0.1871 0.105 Uiso 1 1 calc R
C44 C -0.1629(3) -0.13331(16) 0.19819(19) 0.1020(12) Uani 1 1 d .
H44A H -0.1086 -0.1652 0.2160 0.153 Uiso 1 1 calc R
H44B H -0.1725 -0.1446 0.1520 0.153 Uiso 1 1 calc R
H44C H -0.2249 -0.1443 0.2212 0.153 Uiso 1 1 calc R
C45 C 0.02529(16) 0.14229(12) 0.36218(9) 0.0431(5) Uani 1 1 d .
H45 H 0.0435 0.1648 0.3194 0.052 Uiso 1 1 calc R
C46 C -0.04621(19) 0.19837(14) 0.39470(12) 0.0595(6) Uani 1 1 d .
H46A H -0.1082 0.2024 0.3687 0.089 Uiso 1 1 calc R
H46B H -0.0145 0.2489 0.3980 0.089 Uiso 1 1 calc R
H46C H -0.0617 0.1797 0.4382 0.089 Uiso 1 1 calc R
C47 C 0.12135(19) 0.13403(15) 0.40203(12) 0.0629(7) Uani 1 1 d .
H47A H 0.1057 0.1144 0.4452 0.094 Uiso 1 1 calc R
H47B H 0.1540 0.1841 0.4062 0.094 Uiso 1 1 calc R
H47C H 0.1663 0.0982 0.3804 0.094 Uiso 1 1 calc R
C48 C 0.27064(16) -0.17192(11) 0.24764(11) 0.0486(5) Uani 1 1 d .
H48 H 0.3377 -0.1635 0.2348 0.058 Uiso 1 1 calc R
C49 C 0.23907(18) -0.24591(12) 0.25638(12) 0.0551(6) Uani 1 1 d .
H49 H 0.2834 -0.2876 0.2494 0.066 Uiso 1 1 calc R
C50 C 0.14276(17) -0.25914(12) 0.27537(11) 0.0519(6) Uani 1 1 d .
H50 H 0.1191 -0.3099 0.2816 0.062 Uiso 1 1 calc R
C51 C 0.08154(17) -0.19752(13) 0.28509(13) 0.0576(6) Uani 1 1 d .
H51 H 0.0146 -0.2047 0.2987 0.069 Uiso 1 1 calc R
C52 C 0.11828(16) -0.12490(12) 0.27493(11) 0.0478(5) Uani 1 1 d .
H52 H 0.0749 -0.0825 0.2815 0.057 Uiso 1 1 calc R

loop_
_atom_site_aniso_label
_atom_site_aniso_U_11
_atom_site_aniso_U_22
_atom_site_aniso_U_33
_atom_site_aniso_U_23
_atom_site_aniso_U_13
_atom_site_aniso_U_12
Mg1 0.0282(3) 0.0288(3) 0.0291(3) 0.0018(2) 0.0028(2) 0.0003(2)
O2 0.0316(7) 0.0372(7) 0.0322(7) 0.0015(5) 0.0013(5) 0.0053(5)
N1 0.0327(8) 0.0322(8) 0.0297(7) 0.0007(6) 0.0045(6) -0.0009(6)
N2 0.0308(8) 0.0323(8) 0.0301(7) 0.0010(6) 0.0026(6) 0.0015(6)
N3 0.0457(10) 0.0393(9) 0.0296(8) 0.0050(6) 0.0017(7) 0.0025(7)
N4 0.0321(9) 0.0351(8) 0.0315(8) -0.0014(6) -0.0008(6) 0.0044(6)
N5 0.0340(9) 0.0338(8) 0.0379(9) 0.0028(6) 0.0022(7) -0.0020(6)
C1 0.0427(12) 0.0466(11) 0.0424(11) -0.0010(9) 0.0131(9) 0.0063(9)
C2 0.0317(10) 0.0313(9) 0.0376(10) -0.0009(7) 0.0084(8) -0.0038(8)
C3 0.0323(10) 0.0368(10) 0.0395(10) 0.0014(8) 0.0052(8) 0.0056(8)
C4 0.0332(10) 0.0350(9) 0.0384(10) 0.0046(8) 0.0013(8) 0.0018(8)
C5 0.0400(12) 0.0704(15) 0.0463(12) 0.0001(11) -0.0044(10) 0.0141(11)
C6 0.0401(11) 0.0354(10) 0.0300(9) 0.0005(7) 0.0082(8) 0.0036(8)
C7 0.0479(12) 0.0388(10) 0.0366(11) 0.0018(8) 0.0095(9) 0.0000(9)
C8 0.0672(16) 0.0459(12) 0.0415(12) 0.0089(9) 0.0141(11) 0.0009(11)
C9 0.0721(17) 0.0612(14) 0.0315(11) 0.0093(10) 0.0066(11) 0.0094(12)
C10 0.0563(14) 0.0658(14) 0.0325(11) -0.0008(10) -0.0018(10) 0.0027(11)
C11 0.0457(12) 0.0465(11) 0.0317(10) -0.0013(8) 0.0059(9) 0.0004(9)
C12 0.0519(13) 0.0474(12) 0.0524(13) 0.0115(10) 0.0026(10) -0.0117(10)
C13 0.0688(17) 0.0642(16) 0.0689(16) -0.0068(13) 0.0045(13) -0.0202(13)
C14 0.0528(15) 0.0696(17) 0.0880(19) 0.0150(14) 0.0133(14) -0.0095(12)
C15 0.0511(13) 0.0609(14) 0.0383(11) 0.0010(10) -0.0032(10) -0.0142(10)
C16 0.0491(15) 0.0658(16) 0.092(2) -0.0219(14) 0.0060(13) -0.0075(12)
C17 0.0556(17) 0.0517(16) 0.173(3) 0.0188(18) 0.0214(19) -0.0033(12)
C18 0.0292(10) 0.0407(10) 0.0317(10) -0.0020(8) -0.0017(7) 0.0034(8)
C19 0.0344(10) 0.0439(11) 0.0341(10) 0.0003(8) -0.0008(8) 0.0058(8)
C20 0.0457(12) 0.0586(13) 0.0312(10) 0.0002(9) -0.0021(9) 0.0071(10)
C21 0.0537(14) 0.0612(14) 0.0360(11) -0.0142(10) -0.0075(10) 0.0101(11)
C22 0.0505(13) 0.0449(11) 0.0496(13) -0.0125(10) -0.0077(10) 0.0025(10)
C23 0.0382(11) 0.0411(11) 0.0423(11) -0.0046(9) -0.0034(9) 0.0008(8)
C24 0.0543(13) 0.0447(11) 0.0363(11) 0.0026(9) 0.0088(9) 0.0025(9)
C25 0.0617(16) 0.0646(15) 0.0708(17) -0.0055(12) 0.0136(13) -0.0142(12)
C26 0.097(2) 0.0558(15) 0.0759(18) 0.0162(13) -0.0070(16) 0.0144(15)
C27 0.0595(14) 0.0386(11) 0.0545(13) -0.0024(10) 0.0072(11) -0.0035(10)
C28 0.0642(18) 0.0795(19) 0.113(2) 0.0188(17) 0.0118(17) -0.0178(15)
C29 0.0802(18) 0.0492(13) 0.0627(15) 0.0056(11) 0.0012(13) 0.0039(12)
C30 0.0345(10) 0.0276(9) 0.0280(9) -0.0042(7) -0.0007(7) 0.0043(7)
C31 0.0567(14) 0.0499(12) 0.0343(11) 0.0010(9) -0.0065(10) 0.0088(10)
C32 0.0877(19) 0.0488(13) 0.0407(12) 0.0050(10) -0.0089(12) 0.0121(12)
C33 0.118(2) 0.0523(14) 0.0533(15) 0.0201(12) 0.0033(15) 0.0053(15)
C34 0.0779(17) 0.0425(12) 0.0597(15) 0.0127(11) 0.0134(13) -0.0019(11)
C35 0.0507(13) 0.0376(10) 0.0440(11) 0.0028(9) 0.0080(9) 0.0003(9)
C36 0.0287(10) 0.0346(9) 0.0384(10) 0.0019(8) 0.0040(8) 0.0056(7)
C37 0.0315(11) 0.0438(11) 0.0605(13) -0.0009(10) 0.0046(9) 0.0010(8)
C38 0.0435(13) 0.0474(13) 0.0854(19) 0.0121(12) 0.0180(12) -0.0042(10)
C39 0.0655(17) 0.0648(16) 0.0665(17) 0.0223(13) 0.0306(13) 0.0090(13)
C40 0.0606(15) 0.0622(15) 0.0431(12) 0.0090(10) 0.0165(11) 0.0150(12)
C41 0.0363(11) 0.0448(11) 0.0360(10) 0.0018(8) 0.0057(8) 0.0101(8)
C42 0.0461(13) 0.0510(13) 0.0705(16) -0.0111(11) -0.0093(11) -0.0065(10)
C43 0.0514(15) 0.0824(18) 0.0762(18) -0.0034(14) -0.0163(13) -0.0014(13)
C44 0.117(3) 0.0592(17) 0.128(3) -0.0197(18) -0.049(2) -0.0164(17)
C45 0.0485(12) 0.0473(11) 0.0336(10) -0.0073(8) -0.0002(9) 0.0078(9)
C46 0.0623(16) 0.0580(14) 0.0583(14) -0.0120(11) 0.0007(12) 0.0178(11)
C47 0.0563(15) 0.0715(16) 0.0606(15) -0.0206(12) -0.0093(12) 0.0149(12)
C48 0.0400(12) 0.0362(11) 0.0699(15) 0.0005(10) 0.0137(10) -0.0030(9)
C49 0.0549(14) 0.0327(11) 0.0782(16) -0.0012(10) 0.0146(12) -0.0008(9)
C50 0.0560(14) 0.0369(11) 0.0629(14) 0.0050(10) 0.0003(11) -0.0141(10)
C51 0.0407(13) 0.0506(13) 0.0818(17) 0.0119(12) 0.0100(12) -0.0087(10)
C52 0.0368(12) 0.0426(11) 0.0642(14) 0.0079(10) 0.0053(10) 0.0011(9)

loop_
_atom_type_symbol
_atom_type_description
_atom_type_scat_dispersion_real
_atom_type_scat_dispersion_imag
_atom_type_scat_source
C C 0.0033 0.0016 'International Tables Vol C Tables 4.2.6.8 and 6.1.1.4'
H H 0.0000 0.0000 'International Tables Vol C Tables 4.2.6.8 and 6.1.1.4'
N N 0.0061 0.0033 'International Tables Vol C Tables 4.2.6.8 and 6.1.1.4'
O O 0.0106 0.0060 'International Tables Vol C Tables 4.2.6.8 and 6.1.1.4'
Mg Mg 0.0486 0.0363 'International Tables Vol C Tables 4.2.6.8 and 6.1.1.4'

loop_
_geom_angle_atom_site_label_1
_geom_angle_atom_site_label_2
_geom_angle_atom_site_label_3
_geom_angle
O2 Mg1 N1 121.70(6)
O2 Mg1 N2 124.70(6)
N1 Mg1 N2 94.34(6)
O2 Mg1 N5 105.38(6)
N1 Mg1 N5 106.86(6)
N2 Mg1 N5 101.35(6)
C30 O2 Mg1 147.97(11)
C2 N1 C6 118.73(14)
C2 N1 Mg1 116.06(11)
C6 N1 Mg1 125.04(12)
C4 N2 C18 118.53(15)
C4 N2 Mg1 117.74(12)
C18 N2 Mg1 123.63(11)
C35 N3 C31 116.97(16)
C35 N3 C30 121.50(16)
C31 N3 C30 120.54(17)
C30 N4 C36 121.88(15)
C52 N5 C48 116.77(17)
C52 N5 Mg1 122.22(13)
C48 N5 Mg1 120.93(13)
C2 C1 H1A 109.5
C2 C1 H1B 109.5
H1A C1 H1B 109.5
C2 C1 H1C 109.5
H1A C1 H1C 109.5
H1B C1 H1C 109.5
C2 C1 H1D 109.5
H1A C1 H1D 141.1
H1B C1 H1D 56.3
H1C C1 H1D 56.3
C2 C1 H1E 109.5
H1A C1 H1E 56.3
H1B C1 H1E 141.1
H1C C1 H1E 56.3
H1D C1 H1E 109.5
C2 C1 H1F 109.5
H1A C1 H1F 56.3
H1B C1 H1F 56.3
H1C C1 H1F 141.1
H1D C1 H1F 109.5
H1E C1 H1F 109.5
N1 C2 C3 124.20(16)
N1 C2 C1 120.14(17)
C3 C2 C1 115.66(17)
C2 C3 C4 130.18(17)
C2 C3 H3 114.9
C4 C3 H3 114.9
N2 C4 C3 123.81(17)
N2 C4 C5 120.55(17)
C3 C4 C5 115.64(17)
C4 C5 H5A 109.5
C4 C5 H5B 109.5
H5A C5 H5B 109.5
C4 C5 H5C 109.5
H5A C5 H5C 109.5
H5B C5 H5C 109.5
C4 C5 H5D 109.5
H5A C5 H5D 141.1
H5B C5 H5D 56.3
H5C C5 H5D 56.3
C4 C5 H5E 109.5
H5A C5 H5E 56.3
H5B C5 H5E 141.1
H5C C5 H5E 56.3
H5D C5 H5E 109.5
C4 C5 H5F 109.5
H5A C5 H5F 56.3
H5B C5 H5F 56.3
H5C C5 H5F 141.1
H5D C5 H5F 109.5
H5E C5 H5F 109.5
C11 C6 C7 120.49(17)
C11 C6 N1 119.79(16)
C7 C6 N1 119.59(17)
C8 C7 C6 118.0(2)
C8 C7 C12 118.35(18)
C6 C7 C12 123.65(17)
C9 C8 C7 121.9(2)
C9 C8 H8 119.0
C7 C8 H8 119.0
C8 C9 C10 119.9(2)
C8 C9 H9 120.1
C10 C9 H9 120.1
C9 C10 C11 121.3(2)
C9 C10 H10 119.3
C11 C10 H10 119.3
C10 C11 C6 118.41(19)
C10 C11 C15 120.23(19)
C6 C11 C15 121.31(17)
C7 C12 C13 110.78(19)
C7 C12 C14 112.36(19)
C13 C12 C14 109.86(19)
C7 C12 H12 107.9
C13 C12 H12 107.9
C14 C12 H12 107.9
C12 C13 H13A 109.5
C12 C13 H13B 109.5
H13A C13 H13B 109.5
C12 C13 H13C 109.5
H13A C13 H13C 109.5
H13B C13 H13C 109.5
C12 C14 H14A 109.5
C12 C14 H14B 109.5
H14A C14 H14B 109.5
C12 C14 H14C 109.5
H14A C14 H14C 109.5
H14B C14 H14C 109.5
C17 C15 C11 111.26(19)
C17 C15 C16 109.5(2)
C11 C15 C16 114.3(2)
C17 C15 H15 107.1
C11 C15 H15 107.1
C16 C15 H15 107.1
C15 C16 H16A 109.5
C15 C16 H16B 109.5
H16A C16 H16B 109.5
C15 C16 H16C 109.5
H16A C16 H16C 109.5
H16B C16 H16C 109.5
C15 C17 H17A 109.5
C15 C17 H17B 109.5
H17A C17 H17B 109.5
C15 C17 H17C 109.5
H17A C17 H17C 109.5
H17B C17 H17C 109.5
C23 C18 C19 120.37(17)
C23 C18 N2 118.78(16)
C19 C18 N2 120.77(16)
C20 C19 C18 118.45(18)
C20 C19 C24 118.49(18)
C18 C19 C24 123.02(17)
C21 C20 C19 121.4(2)
C21 C20 H20 119.3
C19 C20 H20 119.3
C22 C21 C20 119.75(19)
C22 C21 H21 120.1
C20 C21 H21 120.1
C21 C22 C23 121.5(2)
C21 C22 H22 119.3
C23 C22 H22 119.3
C22 C23 C18 118.56(18)
C22 C23 C27 119.52(18)
C18 C23 C27 121.90(17)
C19 C24 C25 110.92(18)
C19 C24 C26 112.28(19)
C25 C24 C26 109.7(2)
C19 C24 H24 107.9
C25 C24 H24 107.9
C26 C24 H24 107.9
C24 C25 H25A 109.5
C24 C25 H25B 109.5
H25A C25 H25B 109.5
C24 C25 H25C 109.5
H25A C25 H25C 109.5
H25B C25 H25C 109.5
C24 C26 H26A 109.5
C24 C26 H26B 109.5
H26A C26 H26B 109.5
C24 C26 H26C 109.5
H26A C26 H26C 109.5
H26B C26 H26C 109.5
C23 C27 C29 110.49(19)
C23 C27 C28 111.4(2)
C29 C27 C28 110.4(2)
C23 C27 H27 108.1
C29 C27 H27 108.1
C28 C27 H27 108.1
C27 C28 H28A 109.5
C27 C28 H28B 109.5
H28A C28 H28B 109.5
C27 C28 H28C 109.5
H28A C28 H28C 109.5
H28B C28 H28C 109.5
C27 C29 H29A 109.5
C27 C29 H29B 109.5
H29A C29 H29B 109.5
C27 C29 H29C 109.5
H29A C29 H29C 109.5
H29B C29 H29C 109.5
N4 C30 O2 128.88(16)
N4 C30 N3 115.40(16)
O2 C30 N3 115.72(15)
C32 C31 N3 122.9(2)
C32 C31 H31 118.5
N3 C31 H31 118.5
C31 C32 C33 123.2(2)
C31 C32 H32 118.4
C33 C32 H32 118.4
C32 C33 C34 110.16(19)
C32 C33 H33A 109.6
C34 C33 H33A 109.6
C32 C33 H33B 109.6
C34 C33 H33B 109.6
H33A C33 H33B 108.1
C35 C34 C33 123.8(2)
C35 C34 H34 118.1
C33 C34 H34 118.1
C34 C35 N3 122.8(2)
C34 C35 H35 118.6
N3 C35 H35 118.6
C41 C36 N4 121.81(16)
C41 C36 C37 120.39(17)
N4 C36 C37 117.44(17)
C38 C37 C36 118.3(2)
C38 C37 C42 122.8(2)
C36 C37 C42 118.91(18)
C39 C38 C37 121.4(2)
C39 C38 H38 119.3
C37 C38 H38 119.3
C40 C39 C38 120.0(2)
C40 C39 H39 120.0
C38 C39 H39 120.0
C39 C40 C41 121.4(2)
C39 C40 H40 119.3
C41 C40 H40 119.3
C40 C41 C36 118.4(2)
C40 C41 C45 119.10(19)
C36 C41 C45 122.42(17)
C37 C42 C44 114.1(2)
C37 C42 C43 109.7(2)
C44 C42 C43 110.0(2)
C37 C42 H42 107.6
C44 C42 H42 107.6
C43 C42 H42 107.6
C42 C43 H43A 109.5
C42 C43 H43B 109.5
H43A C43 H43B 109.5
C42 C43 H43C 109.5
H43A C43 H43C 109.5
H43B C43 H43C 109.5
C42 C44 H44A 109.5
C42 C44 H44B 109.5
H44A C44 H44B 109.5
C42 C44 H44C 109.5
H44A C44 H44C 109.5
H44B C44 H44C 109.5
C41 C45 C47 113.04(18)
C41 C45 C46 110.74(18)
C47 C45 C46 110.57(18)
C41 C45 H45 107.4
C47 C45 H45 107.4
C46 C45 H45 107.4
C45 C46 H46A 109.5
C45 C46 H46B 109.5
H46A C46 H46B 109.5
C45 C46 H46C 109.5
H46A C46 H46C 109.5
H46B C46 H46C 109.5
C45 C47 H47A 109.5
C45 C47 H47B 109.5
H47A C47 H47B 109.5
C45 C47 H47C 109.5
H47A C47 H47C 109.5
H47B C47 H47C 109.5
N5 C48 C49 123.11(19)
N5 C48 H48 118.4
C49 C48 H48 118.4
C48 C49 C50 119.2(2)
C48 C49 H49 120.4
C50 C49 H49 120.4
C51 C50 C49 118.44(19)
C51 C50 H50 120.8
C49 C50 H50 120.8
C50 C51 C52 119.0(2)
C50 C51 H51 120.5
C52 C51 H51 120.5
N5 C52 C51 123.4(2)
N5 C52 H52 118.3
C51 C52 H52 118.3

loop_
_geom_bond_atom_site_label_1
_geom_bond_atom_site_label_2
_geom_bond_distance
Mg1 O2 1.8921(13)
Mg1 N1 2.0528(15)
Mg1 N2 2.0545(16)
Mg1 N5 2.1341(16)
O2 C30 1.296(2)
N1 C2 1.338(2)
N1 C6 1.434(2)
N2 C4 1.330(2)
N2 C18 1.444(2)
N3 C35 1.390(3)
N3 C31 1.403(3)
N3 C30 1.414(2)
N4 C30 1.285(2)
N4 C36 1.406(2)
N5 C52 1.331(3)
N5 C48 1.339(2)
C1 C2 1.516(3)
C1 H1A 0.9800
C1 H1B 0.9800
C1 H1C 0.9800
C1 H1D 0.9800
C1 H1E 0.9800
C1 H1F 0.9800
C2 C3 1.403(3)
C3 C4 1.411(3)
C3 H3 0.9500
C4 C5 1.508(3)
C5 H5A 0.9800
C5 H5B 0.9800
C5 H5C 0.9800
C5 H5D 0.9800
C5 H5E 0.9800
C5 H5F 0.9800
C6 C11 1.409(3)
C6 C7 1.413(3)
C7 C8 1.400(3)
C7 C12 1.521(3)
C8 C9 1.367(3)
C8 H8 0.9500
C9 C10 1.376(3)
C9 H9 0.9500
C10 C11 1.400(3)
C10 H10 0.9500
C11 C15 1.510(3)
C12 C13 1.534(3)
C12 C14 1.535(3)
C12 H12 1.0000
C13 H13A 0.9800
C13 H13B 0.9800
C13 H13C 0.9800
C14 H14A 0.9800
C14 H14B 0.9800
C14 H14C 0.9800
C15 C17 1.507(4)
C15 C16 1.521(3)
C15 H15 1.0000
C16 H16A 0.9800
C16 H16B 0.9800
C16 H16C 0.9800
C17 H17A 0.9800
C17 H17B 0.9800
C17 H17C 0.9800
C18 C23 1.406(3)
C18 C19 1.406(3)
C19 C20 1.391(3)
C19 C24 1.519(3)
C20 C21 1.378(3)
C20 H20 0.9500
C21 C22 1.370(3)
C21 H21 0.9500
C22 C23 1.392(3)
C22 H22 0.9500
C23 C27 1.518(3)
C24 C25 1.528(3)
C24 C26 1.531(3)
C24 H24 1.0000
C25 H25A 0.9800
C25 H25B 0.9800
C25 H25C 0.9800
C26 H26A 0.9800
C26 H26B 0.9800
C26 H26C 0.9800
C27 C29 1.529(3)
C27 C28 1.540(4)
C27 H27 1.0000
C28 H28A 0.9800
C28 H28B 0.9800
C28 H28C 0.9800
C29 H29A 0.9800
C29 H29B 0.9800
C29 H29C 0.9800
C31 C32 1.327(3)
C31 H31 0.9500
C32 C33 1.489(4)
C32 H32 0.9500
C33 C34 1.491(4)
C33 H33A 0.9900
C33 H33B 0.9900
C34 C35 1.323(3)
C34 H34 0.9500
C35 H35 0.9500
C36 C41 1.405(3)
C36 C37 1.418(3)
C37 C38 1.391(3)
C37 C42 1.513(3)
C38 C39 1.376(4)
C38 H38 0.9500
C39 C40 1.375(4)
C39 H39 0.9500
C40 C41 1.395(3)
C40 H40 0.9500
C41 C45 1.517(3)
C42 C44 1.532(3)
C42 C43 1.536(3)
C42 H42 1.0000
C43 H43A 0.9800
C43 H43B 0.9800
C43 H43C 0.9800
C44 H44A 0.9800
C44 H44B 0.9800
C44 H44C 0.9800
C45 C47 1.518(3)
C45 C46 1.530(3)
C45 H45 1.0000
C46 H46A 0.9800
C46 H46B 0.9800
C46 H46C 0.9800
C47 H47A 0.9800
C47 H47B 0.9800
C47 H47C 0.9800
C48 C49 1.371(3)
C48 H48 0.9500
C49 C50 1.371(3)
C49 H49 0.9500
C50 C51 1.367(3)
C50 H50 0.9500
C51 C52 1.376(3)
C51 H51 0.9500
C52 H52 0.9500
